data_4504267
loop_
_publ_author_name
'Cheney, Miranda L.'
'McManus, Gregory J.'
'Perman, Jason A.'
'Wang, Zhenqiang'
'Zaworotko, Michael J.'

_publ_section_title
;
 The Role of Cocrystals in Solid-State Synthesis:&#x00A0;
 Cocrystal-Controlled Solid-State Synthesis of Imides
;
_journal_issue 4
_journal_name_full 'Crystal Growth &amp; Design'
_journal_page_first 616
_journal_paper_doi 10.1021/cg0701729
_journal_volume 7
_journal_year 2007
_chemical_formula_sum 'C29.33333 H20 N4 O8.66667 S0.66667'
_chemical_formula_weight 588.53
_chemical_name_systematic
; 
 ? 
;
_space_group_IT_number 2
_symmetry_cell_setting triclinic
_symmetry_space_group_name_Hall '-P 1'
_symmetry_space_group_name_H-M 'P -1'
_atom_sites_solution_hydrogens geom
_atom_sites_solution_primary direct
_atom_sites_solution_secondary difmap
_audit_creation_method SHELXL-97
_cell_angle_alpha 89.651(6)
_cell_angle_beta 77.343(5)
_cell_angle_gamma 64.623(6)
_cell_formula_units_Z 3
_cell_length_a 11.309(3)
_cell_length_b 12.204(4)
_cell_length_c 16.403(5)
_cell_measurement_temperature 100(2)
_cell_volume 1985.8(10)
_computing_cell_refinement 'Bruker SMART'
_computing_data_collection 'Bruker SMART'
_computing_data_reduction 'Bruker SAINT'
_computing_molecular_graphics 'Bruker SHELXTL'
_computing_publication_material 'Bruker SHELXTL'
_computing_structure_refinement 'SHELXL-97 (Sheldrick, 1997)'
_computing_structure_solution 'SHELXS-97 (Sheldrick, 1990)'
_diffrn_ambient_temperature 100(2)
_diffrn_measured_fraction_theta_full 0.919
_diffrn_measured_fraction_theta_max 0.919
_diffrn_measurement_device_type 'CCD area detector'
_diffrn_measurement_method 'phi and omega scans'
_diffrn_radiation_monochromator graphite
_diffrn_radiation_source 'fine-focus sealed tube'
_diffrn_radiation_type MoK\a
_diffrn_radiation_wavelength 0.71073
_diffrn_reflns_av_R_equivalents 0.0765
_diffrn_reflns_av_sigmaI/netI 0.4318
_diffrn_reflns_limit_h_max 13
_diffrn_reflns_limit_h_min -6
_diffrn_reflns_limit_k_max 14
_diffrn_reflns_limit_k_min -14
_diffrn_reflns_limit_l_max 19
_diffrn_reflns_limit_l_min -19
_diffrn_reflns_number 8259
_diffrn_reflns_theta_full 25.05
_diffrn_reflns_theta_max 25.05
_diffrn_reflns_theta_min 1.28
_exptl_absorpt_coefficient_mu 0.161
_exptl_absorpt_correction_T_max 1.000
_exptl_absorpt_correction_T_min 0.289
_exptl_absorpt_correction_type SADABS
_exptl_crystal_colour colorless
_exptl_crystal_density_diffrn 1.476
_exptl_crystal_density_meas 0
_exptl_crystal_density_method 'not measured'
_exptl_crystal_description plate
_exptl_crystal_F_000 912
_exptl_crystal_size_max 0.10
_exptl_crystal_size_mid 0.08
_exptl_crystal_size_min 0.05
_refine_diff_density_max 0.879
_refine_diff_density_min -0.869
_refine_diff_density_rms 0.086
_refine_ls_extinction_method none
_refine_ls_goodness_of_fit_ref 0.741
_refine_ls_hydrogen_treatment mixed
_refine_ls_matrix_type full
_refine_ls_number_parameters 582
_refine_ls_number_reflns 6472
_refine_ls_number_restraints 1
_refine_ls_restrained_S_all 0.744
_refine_ls_R_factor_all 0.2714
_refine_ls_R_factor_gt 0.0915
_refine_ls_shift/su_max 0.006
_refine_ls_shift/su_mean 0.000
_refine_ls_structure_factor_coef Fsqd
_refine_ls_weighting_details 'calc w=1/[\s^2^(Fo^2^)+(0.1238P)^2^+0.0000P] where P=(Fo^2^+2Fc^2^)/3'
_refine_ls_weighting_scheme calc
_refine_ls_wR_factor_gt 0.2108
_refine_ls_wR_factor_ref 0.2723
_reflns_number_gt 1558
_reflns_number_total 6472
_reflns_threshold_expression >2sigma(I)
_cod_data_source_file cg0701729si20070219_052933.cif
_cod_data_source_block mc3951e
_cod_depositor_comments
;
The following automatic conversions were performed:

'_symmetry_cell_setting' value 'Triclinic' changed to 'triclinic'
according to /home/saulius/struct/CIF-dictionaries/cif_core.dic
dictionary named 'cif_core.dic' version 2.4.1 from 2010-06-29.

Automatic conversion script
Id: cif_fix_values 1715 2011-07-08 13:25:40Z adriana 

2020-12-03
Z value and formula fixed to values more according to usual
chemical conventions.                 miguel
;
_cod_original_formula_sum 'C88 H60 N12 O26 S2'
_cod_original_formula_weight 1765.60
_cod_original_formula_units_Z 1
_cod_original_sg_symbol_H-M P-1
_cod_database_code 4504267

loop_
_symmetry_equiv_pos_as_xyz
'x, y, z'
'-x, -y, -z'

loop_
_atom_site_label
_atom_site_type_symbol
_atom_site_fract_x
_atom_site_fract_y
_atom_site_fract_z
_atom_site_U_iso_or_equiv
_atom_site_adp_type
_atom_site_occupancy
_atom_site_symmetry_multiplicity
_atom_site_calc_flag
_atom_site_refinement_flags
O11 O 0.4903(6) 0.2220(5) 0.8019(4) 0.0418(17) Uani 1 1 d .
O12 O 0.3217(6) 0.3751(6) 1.0769(4) 0.0371(17) Uani 1 1 d .
O13 O 0.1850(7) 0.8275(6) 0.8270(4) 0.066(2) Uani 1 1 d .
O14 O 0.3795(9) 0.8028(6) 0.8330(6) 0.099(3) Uani 1 1 d .
N11 N 0.4165(6) 0.2967(7) 0.9409(5) 0.033(2) Uani 1 1 d .
N12 N 0.2951(10) 0.7680(8) 0.8409(5) 0.050(2) Uani 1 1 d .
C11 C 0.4740(8) 0.1996(9) 0.8751(6) 0.034(3) Uani 1 1 d .
C12 C 0.5074(8) 0.0767(9) 0.9018(5) 0.026(2) Uani 1 1 d .
C13 C 0.4812(8) 0.0590(7) 0.9875(6) 0.025(2) Uani 1 1 d .
C14 C 0.4211(8) 0.1577(8) 1.0512(6) 0.030(2) Uani 1 1 d .
C15 C 0.3962(8) 0.1411(8) 1.1335(6) 0.039(3) Uani 1 1 d .
H15 H 0.3534 0.2095 1.1745 0.047 Uiso 1 1 calc R
C16 C 0.4333(8) 0.0227(8) 1.1590(6) 0.031(2) Uani 1 1 d .
H16 H 0.4181 0.0108 1.2170 0.038 Uiso 1 1 calc R
C17 C 0.3802(9) 0.2853(9) 1.0264(6) 0.031(2) Uani 1 1 d .
C18 C 0.3870(10) 0.4162(9) 0.9154(5) 0.040(3) Uani 1 1 d .
C19 C 0.2547(9) 0.4944(9) 0.9138(5) 0.043(3) Uani 1 1 d .
H19 H 0.1856 0.4685 0.9301 0.051 Uiso 1 1 calc R
C20 C 0.2240(9) 0.6097(9) 0.8885(5) 0.041(3) Uani 1 1 d .
H20 H 0.1348 0.6634 0.8857 0.049 Uiso 1 1 calc R
C21 C 0.3266(10) 0.6443(9) 0.8676(5) 0.035(2) Uani 1 1 d .
C22 C 0.4575(10) 0.5680(8) 0.8665(5) 0.035(2) Uani 1 1 d .
H22 H 0.5262 0.5937 0.8476 0.043 Uiso 1 1 calc R
C23 C 0.4899(9) 0.4519(8) 0.8935(5) 0.031(2) Uani 1 1 d .
C24 C 0.6328(8) 0.3681(7) 0.8942(6) 0.041(3) Uani 1 1 d .
H24A H 0.6340 0.3231 0.9439 0.062 Uiso 1 1 calc R
H24B H 0.6833 0.4160 0.8956 0.062 Uiso 1 1 calc R
H24C H 0.6745 0.3105 0.8434 0.062 Uiso 1 1 calc R
O31 O 0.9241(6) 0.8499(6) 0.4260(4) 0.0462(19) Uani 1 1 d .
O32 O 0.7560(7) 0.7844(6) 0.6893(4) 0.064(2) Uani 1 1 d .
O33 O 0.4874(7) 1.3788(6) 0.6569(4) 0.052(2) Uani 1 1 d .
O34 O 0.6669(7) 1.3621(6) 0.6911(4) 0.048(2) Uani 1 1 d .
N31 N 0.8505(7) 0.8152(7) 0.5596(5) 0.037(2) Uani 1 1 d .
N32 N 0.6033(9) 1.3196(8) 0.6639(5) 0.045(2) Uani 1 1 d .
C31 C 0.8256(9) 0.7414(9) 0.6197(6) 0.040(3) Uani 1 1 d .
C32 C 0.8885(8) 0.6077(9) 0.5924(5) 0.031(2) Uani 1 1 d .
C33 C 0.9692(8) 0.5639(7) 0.5105(6) 0.033(2) Uani 1 1 d .
C34 C 0.9867(8) 0.6428(8) 0.4531(6) 0.034(2) Uani 1 1 d .
C35 C 1.0704(9) 0.5948(8) 0.3751(6) 0.036(3) Uani 1 1 d .
H35 H 1.0868 0.6479 0.3364 0.044 Uiso 1 1 calc R
C36 C 1.1320(9) 0.4698(9) 0.3514(6) 0.038(3) Uani 1 1 d .
H36 H 1.1879 0.4383 0.2966 0.046 Uiso 1 1 calc R
C37 C 0.9190(8) 0.7787(8) 0.4761(6) 0.034(2) Uani 1 1 d .
C38 C 0.7877(10) 0.9448(9) 0.5849(6) 0.039(3) Uani 1 1 d .
C39 C 0.6565(9) 1.0159(10) 0.5786(6) 0.056(3) Uani 1 1 d .
H39 H 0.6082 0.9803 0.5569 0.067 Uiso 1 1 calc R
C40 C 0.5969(10) 1.1402(10) 0.6045(6) 0.053(3) Uani 1 1 d .
H40 H 0.5073 1.1912 0.6008 0.064 Uiso 1 1 calc R
C41 C 0.6709(9) 1.1872(9) 0.6355(6) 0.036(3) Uani 1 1 d .
C42 C 0.7983(9) 1.1188(9) 0.6403(5) 0.041(3) Uani 1 1 d .
H42 H 0.8462 1.1550 0.6617 0.049 Uiso 1 1 calc R
C43 C 0.8608(8) 0.9934(9) 0.6137(6) 0.043(3) Uani 1 1 d .
C44 C 1.0040(11) 0.9206(10) 0.6163(7) 0.090(4) Uani 1 1 d .
H44A H 1.0116 0.8528 0.6504 0.135 Uiso 1 1 calc R
H44B H 1.0359 0.9726 0.6411 0.135 Uiso 1 1 calc R
H44C H 1.0591 0.8885 0.5591 0.135 Uiso 1 1 calc R
O51 O 1.0597(6) 0.8088(5) 0.2137(4) 0.0450(18) Uani 1 1 d .
O52 O 0.8334(7) 0.7493(6) 0.0331(4) 0.062(2) Uani 1 1 d .
O53 O 0.800(2) 0.430(3) 0.370(2) 0.277(19) Uani 1 1 d .
O54 O 0.9301(16) 0.3222(17) 0.2700(8) 0.172(7) Uani 1 1 d .
N51 N 0.9468(7) 0.7805(7) 0.1234(5) 0.042(2) Uani 1 1 d .
N52 N 0.849(3) 0.432(3) 0.328(3) 0.195(16) Uani 1 1 d .
C51 C 0.8964(10) 0.8021(10) 0.0497(7) 0.054(3) Uani 1 1 d .
C52 C 0.9160(9) 0.8984(8) 0.0014(6) 0.038(3) Uani 1 1 d .
C53 C 0.8642(8) 0.9287(8) -0.0674(6) 0.040(3) Uani 1 1 d .
H53 H 0.8141 0.8896 -0.0822 0.048 Uiso 1 1 calc R
C54 C 0.9912(8) 0.9547(8) 0.0247(5) 0.034(3) Uani 1 1 d .
C55 C 1.0439(8) 0.9264(8) 0.0971(5) 0.032(2) Uani 1 1 d .
C56 C 1.1165(8) 0.9827(9) 0.1172(6) 0.048(3) Uani 1 1 d .
H56 H 1.1541 0.9625 0.1648 0.058 Uiso 1 1 calc R
C57 C 1.0195(9) 0.8388(9) 0.1504(6) 0.041(3) Uani 1 1 d .
C58 C 0.9245(11) 0.6891(11) 0.1719(7) 0.052(3) Uani 1 1 d .
C59 C 1.0143(11) 0.5659(11) 0.1425(7) 0.063(3) Uani 1 1 d .
H59 H 1.0856 0.5451 0.0936 0.076 Uiso 1 1 calc R
C60 C 0.9936(15) 0.4768(12) 0.1883(10) 0.089(5) Uani 1 1 d .
H60 H 1.0501 0.3927 0.1714 0.107 Uiso 1 1 calc R
C61 C 0.8910(15) 0.5132(16) 0.2573(10) 0.082(5) Uani 1 1 d .
C62 C 0.8064(11) 0.6296(14) 0.2884(8) 0.084(5) Uani 1 1 d .
H62 H 0.7373 0.6485 0.3383 0.101 Uiso 1 1 calc R
C63 C 0.8256(11) 0.7221(11) 0.2431(8) 0.066(4) Uani 1 1 d .
C64 C 0.7355(11) 0.8533(12) 0.2750(7) 0.094(4) Uani 1 1 d .
H64A H 0.7806 0.8840 0.3070 0.141 Uiso 1 1 calc R
H64B H 0.6509 0.8601 0.3114 0.141 Uiso 1 1 calc R
H64C H 0.7162 0.9013 0.2274 0.141 Uiso 1 1 calc R
S71 S 0.4719(7) 0.2866(7) 0.4137(6) 0.300(6) Uani 1 1 d D
O71 O 0.3912(8) 0.2342(9) 0.4704(6) 0.127(4) Uani 1 1 d .
C71 C 0.4098(14) 0.4099(14) 0.4432(11) 0.227(12) Uani 1 1 d D
H71A H 0.3130 0.4360 0.4654 0.341 Uiso 1 1 calc R
H71B H 0.4237 0.4577 0.3970 0.341 Uiso 1 1 calc R
H71C H 0.4490 0.4225 0.4879 0.341 Uiso 1 1 calc R
C72 C 0.6235(13) 0.204(2) 0.3826(11) 0.305(17) Uani 1 1 d D
H72A H 0.6561 0.2219 0.3261 0.458 Uiso 1 1 calc R
H72B H 0.6394 0.1185 0.3811 0.458 Uiso 1 1 calc R
H72C H 0.6719 0.2189 0.4207 0.458 Uiso 1 1 calc R

loop_
_atom_site_aniso_label
_atom_site_aniso_U_11
_atom_site_aniso_U_22
_atom_site_aniso_U_33
_atom_site_aniso_U_23
_atom_site_aniso_U_13
_atom_site_aniso_U_12
O11 0.051(4) 0.044(4) 0.028(4) 0.001(3) -0.005(3) -0.021(4)
O12 0.038(4) 0.030(4) 0.035(4) -0.003(3) -0.004(3) -0.010(3)
O13 0.052(5) 0.044(5) 0.084(6) 0.027(4) -0.012(4) -0.007(4)
O14 0.103(7) 0.050(6) 0.208(10) 0.057(6) -0.100(7) -0.062(5)
N11 0.026(4) 0.030(5) 0.037(5) 0.009(4) 0.001(4) -0.011(4)
N12 0.059(7) 0.040(6) 0.062(6) 0.019(5) -0.030(5) -0.025(6)
C11 0.021(5) 0.046(7) 0.027(6) -0.001(6) 0.000(5) -0.009(5)
C12 0.026(5) 0.040(7) 0.020(6) 0.009(5) -0.010(4) -0.018(5)
C13 0.015(5) 0.027(6) 0.038(6) -0.001(5) -0.013(4) -0.010(5)
C14 0.018(5) 0.027(6) 0.039(7) 0.009(5) -0.006(5) -0.006(5)
C15 0.038(6) 0.040(7) 0.036(7) 0.010(5) -0.002(5) -0.017(5)
C16 0.026(5) 0.042(7) 0.026(6) 0.007(5) -0.007(5) -0.014(5)
C17 0.021(5) 0.029(7) 0.044(7) 0.003(6) -0.007(5) -0.014(5)
C18 0.047(7) 0.035(7) 0.040(7) 0.001(5) -0.005(5) -0.022(6)
C19 0.039(7) 0.056(8) 0.037(6) 0.010(6) -0.002(5) -0.027(6)
C20 0.026(6) 0.058(8) 0.037(6) 0.014(6) -0.015(5) -0.013(6)
C21 0.038(7) 0.037(7) 0.032(6) 0.006(5) -0.011(5) -0.016(6)
C22 0.053(7) 0.026(6) 0.038(6) -0.008(5) -0.004(5) -0.031(6)
C23 0.037(6) 0.021(6) 0.040(6) -0.006(5) -0.001(5) -0.021(5)
C24 0.037(6) 0.027(6) 0.062(7) 0.000(5) -0.012(5) -0.017(5)
O31 0.054(4) 0.043(5) 0.043(4) 0.017(4) -0.009(3) -0.023(4)
O32 0.087(6) 0.039(5) 0.037(5) 0.001(4) 0.021(4) -0.018(4)
O33 0.042(5) 0.049(5) 0.059(5) 0.008(4) -0.005(4) -0.018(4)
O34 0.045(5) 0.042(5) 0.059(5) 0.005(4) -0.011(4) -0.022(4)
N31 0.037(5) 0.028(5) 0.043(6) 0.005(4) -0.004(4) -0.014(4)
N32 0.035(6) 0.048(7) 0.047(6) 0.018(5) 0.000(5) -0.017(5)
C31 0.039(6) 0.044(8) 0.033(7) 0.004(6) -0.003(5) -0.018(6)
C32 0.025(6) 0.042(7) 0.025(6) 0.000(5) -0.005(5) -0.013(5)
C33 0.027(6) 0.037(6) 0.032(6) 0.008(6) -0.001(5) -0.015(5)
C34 0.033(6) 0.034(7) 0.039(7) 0.001(5) -0.001(5) -0.021(5)
C35 0.042(6) 0.034(7) 0.037(7) 0.008(5) -0.008(5) -0.021(6)
C36 0.040(6) 0.047(7) 0.031(6) 0.000(6) -0.010(5) -0.021(6)
C37 0.032(6) 0.028(7) 0.045(7) -0.001(6) -0.001(5) -0.020(5)
C38 0.027(6) 0.054(8) 0.042(7) 0.017(6) -0.008(5) -0.023(6)
C39 0.021(6) 0.068(9) 0.069(8) 0.008(7) -0.002(5) -0.015(6)
C40 0.027(6) 0.053(8) 0.069(8) 0.012(7) -0.024(6) -0.001(6)
C41 0.020(6) 0.039(7) 0.036(6) 0.006(5) 0.008(5) -0.008(6)
C42 0.017(6) 0.065(8) 0.030(6) 0.005(5) 0.004(4) -0.014(6)
C43 0.004(5) 0.043(7) 0.052(7) 0.019(6) 0.007(5) 0.012(5)
C44 0.091(10) 0.070(9) 0.113(11) 0.013(8) -0.046(8) -0.029(8)
O51 0.036(4) 0.051(5) 0.050(5) 0.015(4) -0.012(3) -0.019(4)
O52 0.055(5) 0.081(6) 0.088(6) 0.036(5) -0.045(4) -0.052(5)
O53 0.149(15) 0.43(3) 0.39(3) 0.36(3) -0.152(17) -0.21(2)
O54 0.240(17) 0.280(19) 0.143(11) 0.160(13) -0.117(11) -0.217(16)
N51 0.035(5) 0.051(6) 0.048(6) 0.015(5) -0.014(4) -0.024(5)
N52 0.16(3) 0.17(2) 0.39(5) 0.18(3) -0.23(3) -0.12(2)
C51 0.035(7) 0.067(9) 0.058(8) 0.011(7) -0.003(6) -0.023(6)
C52 0.026(6) 0.048(7) 0.038(6) 0.021(5) -0.016(5) -0.012(5)
C53 0.027(6) 0.044(7) 0.051(7) 0.006(6) -0.013(5) -0.016(5)
C54 0.014(5) 0.050(8) 0.031(6) -0.009(5) -0.003(4) -0.010(5)
C55 0.021(5) 0.037(6) 0.027(6) -0.007(5) 0.001(4) -0.008(5)
C56 0.024(6) 0.058(8) 0.061(8) 0.001(6) -0.019(5) -0.013(6)
C57 0.028(6) 0.045(7) 0.046(7) 0.012(6) -0.005(5) -0.014(6)
C58 0.036(7) 0.069(9) 0.072(9) 0.031(7) -0.033(6) -0.035(7)
C59 0.047(8) 0.068(9) 0.089(9) 0.028(8) -0.046(7) -0.024(7)
C60 0.109(12) 0.078(11) 0.129(14) 0.055(11) -0.085(11) -0.059(10)
C61 0.065(11) 0.133(15) 0.106(12) 0.088(12) -0.070(10) -0.073(11)
C62 0.032(8) 0.121(12) 0.113(11) 0.079(11) -0.039(7) -0.037(8)
C63 0.034(7) 0.076(10) 0.099(10) 0.056(9) -0.035(7) -0.025(7)
C64 0.048(8) 0.129(13) 0.091(10) 0.034(9) -0.001(7) -0.033(9)
S71 0.159(6) 0.170(6) 0.482(13) -0.147(7) 0.169(7) -0.102(5)
O71 0.067(6) 0.197(10) 0.162(9) 0.097(8) -0.052(6) -0.089(7)
C71 0.083(12) 0.31(3) 0.30(2) 0.28(2) -0.129(16) -0.054(15)
C72 0.069(13) 0.66(5) 0.130(17) 0.04(2) -0.032(12) -0.11(2)

loop_
_atom_type_symbol
_atom_type_description
_atom_type_scat_dispersion_real
_atom_type_scat_dispersion_imag
_atom_type_scat_source
C C 0.0033 0.0016 'International Tables Vol C Tables 4.2.6.8 and 6.1.1.4'
H H 0.0000 0.0000 'International Tables Vol C Tables 4.2.6.8 and 6.1.1.4'
N N 0.0061 0.0033 'International Tables Vol C Tables 4.2.6.8 and 6.1.1.4'
O O 0.0106 0.0060 'International Tables Vol C Tables 4.2.6.8 and 6.1.1.4'
S S 0.1246 0.1234 'International Tables Vol C Tables 4.2.6.8 and 6.1.1.4'

loop_
_geom_angle_atom_site_label_1
_geom_angle_atom_site_label_2
_geom_angle_atom_site_label_3
_geom_angle
_geom_angle_site_symmetry_1
_geom_angle_site_symmetry_3
C17 N11 C11 125.5(8) . .
C17 N11 C18 118.1(8) . .
C11 N11 C18 116.3(7) . .
O14 N12 O13 123.5(9) . .
O14 N12 C21 118.2(9) . .
O13 N12 C21 118.4(9) . .
O11 C11 N11 119.8(9) . .
O11 C11 C12 124.3(9) . .
N11 C11 C12 115.9(8) . .
C16 C12 C13 120.2(8) 2_657 .
C16 C12 C11 119.0(8) 2_657 .
C13 C12 C11 120.8(8) . .
C13 C13 C12 120.3(11) 2_657 .
C13 C13 C14 117.8(10) 2_657 .
C12 C13 C14 121.9(7) . .
C15 C14 C13 122.0(8) . .
C15 C14 C17 119.0(9) . .
C13 C14 C17 119.0(8) . .
C14 C15 C16 120.5(9) . .
C12 C16 C15 119.2(8) 2_657 .
O12 C17 N11 120.4(8) . .
O12 C17 C14 123.1(9) . .
N11 C17 C14 116.5(9) . .
C23 C18 C19 121.5(9) . .
C23 C18 N11 119.5(9) . .
C19 C18 N11 119.0(8) . .
C20 C19 C18 120.0(8) . .
C21 C20 C19 117.9(9) . .
C22 C21 C20 123.0(9) . .
C22 C21 N12 118.4(9) . .
C20 C21 N12 118.5(9) . .
C21 C22 C23 119.8(8) . .
C18 C23 C22 117.6(8) . .
C18 C23 C24 122.0(8) . .
C22 C23 C24 120.3(8) . .
C37 N31 C31 126.7(8) . .
C37 N31 C38 116.4(7) . .
C31 N31 C38 116.6(8) . .
O34 N32 O33 124.3(10) . .
O34 N32 C41 117.6(9) . .
O33 N32 C41 118.1(9) . .
O32 C31 N31 121.1(9) . .
O32 C31 C32 122.6(9) . .
N31 C31 C32 116.2(9) . .
C36 C32 C33 121.3(9) 2_766 .
C36 C32 C31 119.1(8) 2_766 .
C33 C32 C31 119.5(8) . .
C34 C33 C32 121.2(8) . .
C34 C33 C33 121.8(10) . 2_766
C32 C33 C33 117.0(10) . 2_766
C35 C34 C33 118.7(8) . .
C35 C34 C37 120.1(8) . .
C33 C34 C37 121.2(8) . .
C34 C35 C36 121.3(8) . .
C32 C36 C35 119.7(9) 2_766 .
O31 C37 N31 122.6(8) . .
O31 C37 C34 122.7(9) . .
N31 C37 C34 114.7(8) . .
C43 C38 C39 122.0(10) . .
C43 C38 N31 118.3(9) . .
C39 C38 N31 119.7(10) . .
C38 C39 C40 118.9(10) . .
C41 C40 C39 118.3(9) . .
C42 C41 C40 122.7(10) . .
C42 C41 N32 120.5(10) . .
C40 C41 N32 116.8(9) . .
C41 C42 C43 119.9(10) . .
C38 C43 C42 118.1(8) . .
C38 C43 C44 123.0(10) . .
C42 C43 C44 118.9(10) . .
C51 N51 C57 125.3(9) . .
C51 N51 C58 115.7(8) . .
C57 N51 C58 119.0(8) . .
O53 N52 O54 119(4) . .
O53 N52 C61 149(5) . .
O54 N52 C61 90(3) . .
O52 C51 N51 120.2(10) . .
O52 C51 C52 124.0(11) . .
N51 C51 C52 115.6(10) . .
C53 C52 C54 120.6(9) . .
C53 C52 C51 118.9(10) . .
C54 C52 C51 120.4(9) . .
C52 C53 C56 121.3(9) . 2_775
C52 C54 C55 121.6(8) . .
C52 C54 C54 118.1(11) . 2_775
C55 C54 C54 120.2(11) . 2_775
C56 C55 C54 119.7(9) . .
C56 C55 C57 119.9(9) . .
C54 C55 C57 120.4(9) . .
C55 C56 C53 120.0(9) . 2_775
O51 C57 N51 118.0(9) . .
O51 C57 C55 125.4(10) . .
N51 C57 C55 116.5(9) . .
C63 C58 C59 122.9(11) . .
C63 C58 N51 120.5(11) . .
C59 C58 N51 116.6(10) . .
C60 C59 C58 117.2(12) . .
C61 C60 C59 118.1(14) . .
C60 C61 C62 126.2(13) . .
C60 C61 N52 130(2) . .
C62 C61 N52 103.9(19) . .
C61 C62 C63 116.9(12) . .
C58 C63 C62 118.6(12) . .
C58 C63 C64 122.0(10) . .
C62 C63 C64 119.3(12) . .
C71 S71 O71 103.9(9) . .
C71 S71 C72 127.6(13) . .
O71 S71 C72 116.5(11) . .

loop_
_geom_bond_atom_site_label_1
_geom_bond_atom_site_label_2
_geom_bond_distance
_geom_bond_site_symmetry_2
O11 C11 1.222(9) .
O12 C17 1.214(9) .
O13 N12 1.216(9) .
O14 N12 1.184(9) .
N11 C17 1.396(10) .
N11 C11 1.428(10) .
N11 C18 1.432(10) .
N12 C21 1.482(11) .
C11 C12 1.470(11) .
C12 C16 1.393(11) 2_657
C12 C13 1.407(10) .
C13 C13 1.403(15) 2_657
C13 C14 1.417(11) .
C14 C15 1.349(10) .
C14 C17 1.503(11) .
C15 C16 1.410(10) .
C16 C12 1.393(11) 2_657
C18 C23 1.387(11) .
C18 C19 1.394(11) .
C19 C20 1.382(11) .
C20 C21 1.373(11) .
C21 C22 1.366(11) .
C22 C23 1.399(11) .
C23 C24 1.499(10) .
O31 C37 1.204(9) .
O32 C31 1.207(10) .
O33 N32 1.227(9) .
O34 N32 1.203(9) .
N31 C37 1.386(10) .
N31 C31 1.395(10) .
N31 C38 1.447(11) .
N32 C41 1.486(11) .
C31 C32 1.497(12) .
C32 C36 1.371(11) 2_766
C32 C33 1.406(11) .
C33 C34 1.387(10) .
C33 C33 1.416(16) 2_766
C34 C35 1.371(11) .
C34 C37 1.507(11) .
C35 C36 1.394(11) .
C36 C32 1.371(11) 2_766
C38 C43 1.362(12) .
C38 C39 1.388(11) .
C39 C40 1.394(12) .
C40 C41 1.375(12) .
C41 C42 1.340(11) .
C42 C43 1.406(12) .
C43 C44 1.486(12) .
O51 C57 1.217(10) .
O52 C51 1.216(11) .
O53 N52 0.80(5) .
O54 N52 1.46(3) .
N51 C51 1.423(11) .
N51 C57 1.429(11) .
N51 C58 1.443(11) .
N52 C61 1.64(3) .
C51 C52 1.481(12) .
C52 C53 1.362(11) .
C52 C54 1.409(12) .
C53 C56 1.413(11) 2_775
C54 C55 1.418(11) .
C54 C54 1.424(16) 2_775
C55 C56 1.365(11) .
C55 C57 1.455(12) .
C56 C53 1.413(11) 2_775
C58 C63 1.351(13) .
C58 C59 1.418(13) .
C59 C60 1.390(14) .
C60 C61 1.347(17) .
C61 C62 1.350(17) .
C62 C63 1.414(14) .
C63 C64 1.501(14) .
S71 C71 1.394(16) .
S71 O71 1.492(10) .
S71 C72 1.536(14) .

loop_
_geom_torsion_atom_site_label_1
_geom_torsion_atom_site_label_2
_geom_torsion_atom_site_label_3
_geom_torsion_atom_site_label_4
_geom_torsion
_geom_torsion_site_symmetry_1
_geom_torsion_site_symmetry_4
C17 N11 C11 O11 173.2(8) . .
C18 N11 C11 O11 -2.8(11) . .
C17 N11 C11 C12 -5.6(11) . .
C18 N11 C11 C12 178.4(7) . .
O11 C11 C12 C16 2.8(13) . 2_657
N11 C11 C12 C16 -178.5(7) . 2_657
O11 C11 C12 C13 -177.7(8) . .
N11 C11 C12 C13 1.0(11) . .
C16 C12 C13 C13 2.3(14) 2_657 2_657
C11 C12 C13 C13 -177.2(9) . 2_657
C16 C12 C13 C14 180.0(8) 2_657 .
C11 C12 C13 C14 0.5(12) . .
C13 C13 C14 C15 -2.0(13) 2_657 .
C12 C13 C14 C15 -179.8(8) . .
C13 C13 C14 C17 179.7(9) 2_657 .
C12 C13 C14 C17 2.0(11) . .
C13 C14 C15 C16 1.8(12) . .
C17 C14 C15 C16 -179.9(7) . .
C14 C15 C16 C12 -1.8(12) . 2_657
C11 N11 C17 O12 -173.8(8) . .
C18 N11 C17 O12 2.1(12) . .
C11 N11 C17 C14 8.0(11) . .
C18 N11 C17 C14 -176.1(7) . .
C15 C14 C17 O12 -2.4(13) . .
C13 C14 C17 O12 176.0(8) . .
C15 C14 C17 N11 175.8(7) . .
C13 C14 C17 N11 -5.9(11) . .
C17 N11 C18 C23 103.5(9) . .
C11 N11 C18 C23 -80.2(10) . .
C17 N11 C18 C19 -76.1(11) . .
C11 N11 C18 C19 100.2(9) . .
C23 C18 C19 C20 1.2(14) . .
N11 C18 C19 C20 -179.3(8) . .
C18 C19 C20 C21 -1.6(13) . .
C19 C20 C21 C22 3.5(14) . .
C19 C20 C21 N12 -179.6(8) . .
O14 N12 C21 C22 -12.1(14) . .
O13 N12 C21 C22 166.7(9) . .
O14 N12 C21 C20 170.8(10) . .
O13 N12 C21 C20 -10.4(13) . .
C20 C21 C22 C23 -4.8(14) . .
N12 C21 C22 C23 178.3(8) . .
C19 C18 C23 C22 -2.3(13) . .
N11 C18 C23 C22 178.1(8) . .
C19 C18 C23 C24 -179.4(8) . .
N11 C18 C23 C24 1.1(13) . .
C21 C22 C23 C18 4.1(13) . .
C21 C22 C23 C24 -178.9(8) . .
C37 N31 C31 O32 -174.4(9) . .
C38 N31 C31 O32 -0.7(13) . .
C37 N31 C31 C32 5.1(12) . .
C38 N31 C31 C32 178.7(8) . .
O32 C31 C32 C36 -0.7(14) . 2_766
N31 C31 C32 C36 179.9(8) . 2_766
O32 C31 C32 C33 -179.6(9) . .
N31 C31 C32 C33 1.0(12) . .
C36 C32 C33 C34 178.2(8) 2_766 .
C31 C32 C33 C34 -3.0(13) . .
C36 C32 C33 C33 -1.6(15) 2_766 2_766
C31 C32 C33 C33 177.3(9) . 2_766
C32 C33 C34 C35 177.6(8) . .
C33 C33 C34 C35 -2.6(15) 2_766 .
C32 C33 C34 C37 -0.5(13) . .
C33 C33 C34 C37 179.2(10) 2_766 .
C33 C34 C35 C36 3.3(13) . .
C37 C34 C35 C36 -178.5(8) . .
C34 C35 C36 C32 -1.6(13) . 2_766
C31 N31 C37 O31 171.9(8) . .
C38 N31 C37 O31 -1.7(13) . .
C31 N31 C37 C34 -8.3(12) . .
C38 N31 C37 C34 178.1(7) . .
C35 C34 C37 O31 7.5(13) . .
C33 C34 C37 O31 -174.3(9) . .
C35 C34 C37 N31 -172.3(8) . .
C33 C34 C37 N31 5.8(12) . .
C37 N31 C38 C43 -90.4(10) . .
C31 N31 C38 C43 95.3(10) . .
C37 N31 C38 C39 89.1(10) . .
C31 N31 C38 C39 -85.2(10) . .
C43 C38 C39 C40 -1.6(14) . .
N31 C38 C39 C40 179.0(9) . .
C38 C39 C40 C41 -0.1(14) . .
C39 C40 C41 C42 1.2(14) . .
C39 C40 C41 N32 -179.0(8) . .
O34 N32 C41 C42 -0.2(12) . .
O33 N32 C41 C42 178.8(7) . .
O34 N32 C41 C40 -179.9(8) . .
O33 N32 C41 C40 -0.9(12) . .
C40 C41 C42 C43 -0.6(13) . .
N32 C41 C42 C43 179.6(8) . .
C39 C38 C43 C42 2.2(13) . .
N31 C38 C43 C42 -178.3(7) . .
C39 C38 C43 C44 -176.2(9) . .
N31 C38 C43 C44 3.2(13) . .
C41 C42 C43 C38 -1.1(12) . .
C41 C42 C43 C44 177.4(8) . .
C57 N51 C51 O52 -178.6(9) . .
C58 N51 C51 O52 3.4(14) . .
C57 N51 C51 C52 -3.7(13) . .
C58 N51 C51 C52 178.3(9) . .
O52 C51 C52 C53 -1.8(15) . .
N51 C51 C52 C53 -176.6(8) . .
O52 C51 C52 C54 -179.7(10) . .
N51 C51 C52 C54 5.6(13) . .
C54 C52 C53 C56 -0.2(14) . 2_775
C51 C52 C53 C56 -178.0(8) . 2_775
C53 C52 C54 C55 178.7(8) . .
C51 C52 C54 C55 -3.5(13) . .
C53 C52 C54 C54 1.2(15) . 2_775
C51 C52 C54 C54 179.0(10) . 2_775
C52 C54 C55 C56 179.8(8) . .
C54 C54 C55 C56 -2.7(14) 2_775 .
C52 C54 C55 C57 -0.9(12) . .
C54 C54 C55 C57 176.5(10) 2_775 .
C54 C55 C56 C53 1.7(13) . 2_775
C57 C55 C56 C53 -177.5(8) . 2_775
C51 N51 C57 O51 -178.1(9) . .
C58 N51 C57 O51 -0.2(13) . .
C51 N51 C57 C55 -0.4(13) . .
C58 N51 C57 C55 177.5(9) . .
C56 C55 C57 O51 -0.4(14) . .
C54 C55 C57 O51 -179.7(9) . .
C56 C55 C57 N51 -177.9(8) . .
C54 C55 C57 N51 2.9(12) . .
C51 N51 C58 C63 -102.5(11) . .
C57 N51 C58 C63 79.5(11) . .
C51 N51 C58 C59 80.0(10) . .
C57 N51 C58 C59 -98.0(11) . .
C63 C58 C59 C60 2.9(15) . .
N51 C58 C59 C60 -179.7(9) . .
C58 C59 C60 C61 -0.5(15) . .
C59 C60 C61 C62 -2(2) . .
C59 C60 C61 N52 -174.0(13) . .
O53 N52 C61 C60 180(7) . .
O54 N52 C61 C60 -18.3(19) . .
O53 N52 C61 C62 6(8) . .
O54 N52 C61 C62 168.1(12) . .
C60 C61 C62 C63 1.5(19) . .
N52 C61 C62 C63 175.4(11) . .
C59 C58 C63 C62 -3.1(16) . .
N51 C58 C63 C62 179.5(9) . .
C59 C58 C63 C64 177.2(10) . .
N51 C58 C63 C64 -0.1(15) . .
C61 C62 C63 C58 0.9(16) . .
C61 C62 C63 C64 -179.4(11) . .
